data_7246433
loop_
_publ_author_name
'Arul, Anand'
'Ramaclus, Jerald Vijay'

_publ_section_title
;
 4-[4-(4-Methoxyphenyl)-1,3-butadienyl]-1-methylpyridinium 4-chlorobenzene
 sulphonate (MBMPCBS) -- an efficient nonlinear optical crystal with
 superior thermal stability
;
_journal_issue 17
_journal_name_full CrystEngComm
_journal_page_first 2534
_journal_page_last 2545
_journal_paper_doi 10.1039/D3CE00090G
_journal_volume 25
_journal_year 2023
_chemical_formula_sum 'C17 H18 I N O'
_chemical_formula_weight 379.22
_chemical_name_systematic '4-[4-(4-Methoxyphenyl)-1,3-butadienyl]-1-methylpyridinium Iodide'
_space_group_crystal_system monoclinic
_space_group_IT_number 14
_space_group_name_Hall '-P 2yn'
_space_group_name_H-M_alt 'P 1 21/n 1'
_atom_sites_solution_hydrogens geom
_audit_creation_method SHELXL-2018/3
_audit_update_record
;
2022-03-13 deposited with the CCDC.	2023-03-14 downloaded from the CCDC.
;
_cell_angle_alpha 90
_cell_angle_beta 91.663(6)
_cell_angle_gamma 90
_cell_formula_units_Z 4
_cell_length_a 6.3116(12)
_cell_length_b 7.6593(13)
_cell_length_c 33.650(6)
_cell_measurement_reflns_used 9830
_cell_measurement_temperature 173(2)
_cell_measurement_theta_max 27.49
_cell_measurement_theta_min 2.92
_cell_volume 1626.0(5)
_computing_cell_refinement 'APEX3/SAINT (Bruker, 2016)'
_computing_data_collection 'APEX3(Bruker, 2016)'
_computing_data_reduction 'SAINT/XPREP (Bruker, 2016)'
_computing_molecular_graphics 'ORTEP3 (Farrugia, 1997) and Mercury (Bruno et al., 2002)'
_computing_publication_material 'SHELXL-2014/7 (Sheldrick, 2014)'
_computing_structure_refinement 'SHELXL-2018/3 (Sheldrick, 2018)'
_computing_structure_solution 'SHELXT 2018/2 (Sheldrick, 2018)'
_diffrn_ambient_temperature 173(2)
_diffrn_measured_fraction_theta_full 0.989
_diffrn_measured_fraction_theta_max 0.989
_diffrn_measurement_device_type 'Bruker axs kappa apex3 PHOTON II Diffractometer'
_diffrn_measurement_method '\f and \w scans'
_diffrn_radiation_type MoK\a
_diffrn_radiation_wavelength 0.71073
_diffrn_reflns_av_R_equivalents 0.0508
_diffrn_reflns_av_unetI/netI 0.0297
_diffrn_reflns_Laue_measured_fraction_full 0.989
_diffrn_reflns_Laue_measured_fraction_max 0.989
_diffrn_reflns_limit_h_max 8
_diffrn_reflns_limit_h_min -8
_diffrn_reflns_limit_k_max 9
_diffrn_reflns_limit_k_min -9
_diffrn_reflns_limit_l_max 43
_diffrn_reflns_limit_l_min -43
_diffrn_reflns_number 25101
_diffrn_reflns_point_group_measured_fraction_full 0.989
_diffrn_reflns_point_group_measured_fraction_max 0.989
_diffrn_reflns_theta_full 25.242
_diffrn_reflns_theta_max 27.491
_diffrn_reflns_theta_min 2.422
_diffrn_source 'fine focus sealed tube'
_exptl_absorpt_coefficient_mu 1.965
_exptl_absorpt_correction_T_max 0.694
_exptl_absorpt_correction_T_min 0.559
_exptl_absorpt_correction_type multi-scan
_exptl_absorpt_process_details 'SADABS, Bruker 2016'
_exptl_crystal_colour orange
_exptl_crystal_density_diffrn 1.549
_exptl_crystal_description block
_exptl_crystal_F_000 752
_exptl_crystal_recrystallization_method 'Re-crystallisation from solvent: Methanol and Acetonitrile'
_exptl_crystal_size_max 0.358
_exptl_crystal_size_mid 0.228
_exptl_crystal_size_min 0.097
_refine_diff_density_max 0.477
_refine_diff_density_min -0.853
_refine_diff_density_rms 0.092
_refine_ls_extinction_method none
_refine_ls_goodness_of_fit_ref 1.176
_refine_ls_hydrogen_treatment constr
_refine_ls_matrix_type full
_refine_ls_number_parameters 183
_refine_ls_number_reflns 3685
_refine_ls_number_restraints 0
_refine_ls_restrained_S_all 1.176
_refine_ls_R_factor_all 0.0417
_refine_ls_R_factor_gt 0.0408
_refine_ls_shift/su_max 0.001
_refine_ls_shift/su_mean 0.000
_refine_ls_structure_factor_coef Fsqd
_refine_ls_weighting_details 'w=1/[\s^2^(Fo^2^)+(0.0502P)^2^+3.8517P] where P=(Fo^2^+2Fc^2^)/3'
_refine_ls_weighting_scheme calc
_refine_ls_wR_factor_gt 0.1191
_refine_ls_wR_factor_ref 0.1203
_reflns_Friedel_coverage 0.000
_reflns_number_gt 3611
_reflns_number_total 3685
_reflns_threshold_expression 'I > 2\s(I)'
_cod_data_source_file d3ce00090g2.cif
_cod_data_source_block shelx_CCDC1
_cod_depositor_comments 'Adding full bibliography for 7246432--7246433.cif.'
_cod_original_sg_symbol_H-M 'P 21/n'
_cod_database_code 7246433
_shelx_shelxl_version_number 2018/3
_shelx_space_group_comment
;
The symmetry employed for this shelxl refinement is uniquely defined
by the following loop, which should always be used as a source of
symmetry information in preference to the above space-group names.
They are only intended as comments.
;
_shelx_estimated_absorpt_t_min 0.540
_shelx_estimated_absorpt_t_max 0.832

loop_
_space_group_symop_operation_xyz
'x, y, z'
'-x+1/2, y+1/2, -z+1/2'
'-x, -y, -z'
'x-1/2, -y-1/2, z-1/2'

loop_
_atom_site_label
_atom_site_type_symbol
_atom_site_fract_x
_atom_site_fract_y
_atom_site_fract_z
_atom_site_U_iso_or_equiv
_atom_site_adp_type
_atom_site_occupancy
_atom_site_site_symmetry_order
_atom_site_calc_flag
_atom_site_refinement_flags_posn
_atom_site_refinement_flags_adp
_atom_site_refinement_flags_occupancy
_atom_site_disorder_assembly
_atom_site_disorder_group
C1 C 1.1952(6) 0.8226(4) 0.79863(11) 0.0289(7) Uani 1 1 d . . . . .
C2 C 1.2635(6) 0.9054(5) 0.76403(12) 0.0319(7) Uani 1 1 d . . . . .
H2 H 1.401899 0.953828 0.763281 0.038 Uiso 1 1 calc R U . . .
C3 C 1.1293(6) 0.9159(5) 0.73136(11) 0.0317(7) Uani 1 1 d . . . . .
H3 H 1.176459 0.973139 0.708185 0.038 Uiso 1 1 calc R U . . .
C4 C 0.9254(6) 0.8451(4) 0.73109(11) 0.0288(7) Uani 1 1 d . . . . .
C5 C 0.8571(6) 0.7708(5) 0.76661(11) 0.0322(7) Uani 1 1 d . . . . .
H5 H 0.716874 0.726277 0.767731 0.039 Uiso 1 1 calc R U . . .
C6 C 0.9897(6) 0.7608(5) 0.80008(11) 0.0322(7) Uani 1 1 d . . . . .
H6 H 0.939499 0.711739 0.823966 0.039 Uiso 1 1 calc R U . . .
C7 C 1.2757(8) 0.7332(6) 0.86516(13) 0.0467(10) Uani 1 1 d . . . . .
H7A H 1.165363 0.805568 0.876773 0.070 Uiso 1 1 calc R U . . .
H7B H 1.396965 0.724334 0.883899 0.070 Uiso 1 1 calc R U . . .
H7C H 1.219043 0.616348 0.859587 0.070 Uiso 1 1 calc R U . . .
C8 C 0.7954(6) 0.8501(5) 0.69444(12) 0.0337(8) Uani 1 1 d . . . . .
H8 H 0.847465 0.919147 0.673398 0.040 Uiso 1 1 calc R U . . .
C9 C 0.6107(6) 0.7676(5) 0.68728(11) 0.0326(7) Uani 1 1 d . . . . .
H9 H 0.555031 0.697397 0.707770 0.039 Uiso 1 1 calc R U . . .
C10 C 0.4925(6) 0.7801(5) 0.65020(11) 0.0326(7) Uani 1 1 d . . . . .
H10 H 0.551402 0.844380 0.629056 0.039 Uiso 1 1 calc R U . . .
C11 C 0.3023(6) 0.7045(5) 0.64424(11) 0.0339(8) Uani 1 1 d . . . . .
H11 H 0.246851 0.641869 0.665978 0.041 Uiso 1 1 calc R U . . .
C12 C -0.1417(7) 0.6180(5) 0.57184(15) 0.0422(10) Uani 1 1 d . . . . .
H12 H -0.272470 0.556431 0.571012 0.051 Uiso 1 1 calc R U . . .
C13 C -0.0203(7) 0.6187(5) 0.60619(14) 0.0385(9) Uani 1 1 d . . . . .
H13 H -0.067173 0.557913 0.628917 0.046 Uiso 1 1 calc R U . . .
C14 C 0.1733(6) 0.7090(5) 0.60801(11) 0.0317(7) Uani 1 1 d . . . . .
C15 C 0.2316(6) 0.7976(6) 0.57356(12) 0.0367(8) Uani 1 1 d . . . . .
H15 H 0.360611 0.861410 0.573412 0.044 Uiso 1 1 calc R U . . .
C16 C 0.1030(7) 0.7924(6) 0.54014(12) 0.0410(9) Uani 1 1 d . . . . .
H16 H 0.143514 0.853507 0.516994 0.049 Uiso 1 1 calc R U . . .
C17 C -0.2181(9) 0.7023(8) 0.50303(16) 0.0589(13) Uani 1 1 d . . . . .
H17A H -0.293152 0.590526 0.500817 0.088 Uiso 1 1 calc R U . . .
H17B H -0.131088 0.718865 0.479672 0.088 Uiso 1 1 calc R U . . .
H17C H -0.321251 0.797484 0.504529 0.088 Uiso 1 1 calc R U . . .
N1 N -0.0797(5) 0.7021(5) 0.53953(11) 0.0387(7) Uani 1 1 d . . . . .
O1 O 1.3423(4) 0.8112(4) 0.82899(9) 0.0365(6) Uani 1 1 d . . . . .
I1 I -0.30581(4) 0.14565(4) 0.56507(2) 0.04214(13) Uani 1 1 d . . . . .

loop_
_atom_site_aniso_label
_atom_site_aniso_U_11
_atom_site_aniso_U_22
_atom_site_aniso_U_33
_atom_site_aniso_U_23
_atom_site_aniso_U_13
_atom_site_aniso_U_12
C1 0.0339(17) 0.0213(15) 0.0315(17) -0.0037(13) -0.0006(14) 0.0018(13)
C2 0.0315(17) 0.0268(17) 0.0377(19) -0.0043(14) 0.0039(14) -0.0035(14)
C3 0.0376(18) 0.0275(17) 0.0301(17) -0.0005(14) 0.0046(14) -0.0029(14)
C4 0.0301(17) 0.0240(16) 0.0323(18) -0.0013(13) 0.0000(14) 0.0027(13)
C5 0.0276(16) 0.0334(18) 0.0357(19) 0.0038(15) 0.0019(14) -0.0034(14)
C6 0.0353(18) 0.0315(18) 0.0299(17) 0.0039(14) -0.0001(14) -0.0036(14)
C7 0.056(3) 0.044(2) 0.039(2) 0.0064(18) -0.0157(19) -0.012(2)
C8 0.039(2) 0.0292(18) 0.0326(18) 0.0009(14) 0.0004(15) 0.0024(14)
C9 0.0375(18) 0.0281(17) 0.0321(18) 0.0025(14) 0.0000(14) 0.0009(14)
C10 0.0382(19) 0.0282(17) 0.0312(18) 0.0005(14) 0.0003(14) 0.0039(14)
C11 0.042(2) 0.0292(17) 0.0306(18) 0.0040(14) -0.0035(15) -0.0011(15)
C12 0.035(2) 0.0310(19) 0.060(3) 0.0012(18) -0.0058(18) -0.0061(16)
C13 0.040(2) 0.0287(18) 0.047(2) 0.0072(16) -0.0012(17) -0.0033(15)
C14 0.0354(18) 0.0252(16) 0.0344(18) -0.0015(14) -0.0018(14) 0.0013(14)
C15 0.0347(18) 0.043(2) 0.0319(18) 0.0015(16) -0.0037(15) -0.0066(16)
C16 0.044(2) 0.047(2) 0.0319(19) 0.0011(17) -0.0039(16) -0.0005(18)
C17 0.055(3) 0.072(3) 0.049(3) -0.010(2) -0.024(2) -0.004(3)
N1 0.0372(17) 0.0383(18) 0.0401(18) -0.0062(14) -0.0083(14) 0.0019(14)
O1 0.0359(14) 0.0341(14) 0.0391(15) 0.0010(11) -0.0073(11) -0.0027(11)
I1 0.03970(18) 0.04508(19) 0.04153(18) -0.00291(11) -0.00073(11) -0.00911(11)

loop_
_atom_type_symbol
_atom_type_description
_atom_type_scat_dispersion_real
_atom_type_scat_dispersion_imag
_atom_type_scat_source
C C 0.0033 0.0016 'International Tables Vol C Tables 4.2.6.8 and 6.1.1.4'
H H 0.0000 0.0000 'International Tables Vol C Tables 4.2.6.8 and 6.1.1.4'
N N 0.0061 0.0033 'International Tables Vol C Tables 4.2.6.8 and 6.1.1.4'
O O 0.0106 0.0060 'International Tables Vol C Tables 4.2.6.8 and 6.1.1.4'
I I -0.4742 1.8119 'International Tables Vol C Tables 4.2.6.8 and 6.1.1.4'

loop_
_geom_angle_atom_site_label_1
_geom_angle_atom_site_label_2
_geom_angle_atom_site_label_3
_geom_angle
_geom_angle_site_symmetry_1
_geom_angle_site_symmetry_3
_geom_angle_publ_flag
O1 C1 C6 124.8(3) . . ?
O1 C1 C2 115.5(3) . . ?
C6 C1 C2 119.6(3) . . ?
C3 C2 C1 119.6(3) . . ?
C3 C2 H2 120.2 . . ?
C1 C2 H2 120.2 . . ?
C2 C3 C4 122.0(4) . . ?
C2 C3 H3 119.0 . . ?
C4 C3 H3 119.0 . . ?
C3 C4 C5 117.3(3) . . ?
C3 C4 C8 119.3(3) . . ?
C5 C4 C8 123.4(3) . . ?
C6 C5 C4 121.4(3) . . ?
C6 C5 H5 119.3 . . ?
C4 C5 H5 119.3 . . ?
C1 C6 C5 119.8(3) . . ?
C1 C6 H6 120.1 . . ?
C5 C6 H6 120.1 . . ?
O1 C7 H7A 109.5 . . ?
O1 C7 H7B 109.5 . . ?
H7A C7 H7B 109.5 . . ?
O1 C7 H7C 109.5 . . ?
H7A C7 H7C 109.5 . . ?
H7B C7 H7C 109.5 . . ?
C9 C8 C4 127.1(4) . . ?
C9 C8 H8 116.5 . . ?
C4 C8 H8 116.5 . . ?
C8 C9 C10 123.4(4) . . ?
C8 C9 H9 118.3 . . ?
C10 C9 H9 118.3 . . ?
C11 C10 C9 122.7(4) . . ?
C11 C10 H10 118.7 . . ?
C9 C10 H10 118.7 . . ?
C10 C11 C14 126.5(4) . . ?
C10 C11 H11 116.8 . . ?
C14 C11 H11 116.8 . . ?
N1 C12 C13 121.1(4) . . ?
N1 C12 H12 119.5 . . ?
C13 C12 H12 119.5 . . ?
C12 C13 C14 120.3(4) . . ?
C12 C13 H13 119.8 . . ?
C14 C13 H13 119.8 . . ?
C15 C14 C13 116.8(4) . . ?
C15 C14 C11 123.6(4) . . ?
C13 C14 C11 119.5(4) . . ?
C16 C15 C14 120.1(4) . . ?
C16 C15 H15 119.9 . . ?
C14 C15 H15 119.9 . . ?
N1 C16 C15 121.0(4) . . ?
N1 C16 H16 119.5 . . ?
C15 C16 H16 119.5 . . ?
N1 C17 H17A 109.5 . . ?
N1 C17 H17B 109.5 . . ?
H17A C17 H17B 109.5 . . ?
N1 C17 H17C 109.5 . . ?
H17A C17 H17C 109.5 . . ?
H17B C17 H17C 109.5 . . ?
C12 N1 C16 120.6(4) . . ?
C12 N1 C17 119.7(4) . . ?
C16 N1 C17 119.7(4) . . ?
C1 O1 C7 117.0(3) . . ?

loop_
_geom_bond_atom_site_label_1
_geom_bond_atom_site_label_2
_geom_bond_distance
_geom_bond_site_symmetry_2
_geom_bond_publ_flag
C1 O1 1.363(5) . ?
C1 C6 1.383(5) . ?
C1 C2 1.405(5) . ?
C2 C3 1.371(6) . ?
C2 H2 0.9500 . ?
C3 C4 1.396(5) . ?
C3 H3 0.9500 . ?
C4 C5 1.403(5) . ?
C4 C8 1.462(5) . ?
C5 C6 1.386(5) . ?
C5 H5 0.9500 . ?
C6 H6 0.9500 . ?
C7 O1 1.430(5) . ?
C7 H7A 0.9800 . ?
C7 H7B 0.9800 . ?
C7 H7C 0.9800 . ?
C8 C9 1.342(6) . ?
C8 H8 0.9500 . ?
C9 C10 1.438(5) . ?
C9 H9 0.9500 . ?
C10 C11 1.343(6) . ?
C10 H10 0.9500 . ?
C11 C14 1.446(5) . ?
C11 H11 0.9500 . ?
C12 N1 1.332(6) . ?
C12 C13 1.369(6) . ?
C12 H12 0.9500 . ?
C13 C14 1.403(6) . ?
C13 H13 0.9500 . ?
C14 C15 1.402(6) . ?
C15 C16 1.368(6) . ?
C15 H15 0.9500 . ?
C16 N1 1.344(6) . ?
C16 H16 0.9500 . ?
C17 N1 1.487(6) . ?
C17 H17A 0.9800 . ?
C17 H17B 0.9800 . ?
C17 H17C 0.9800 . ?

loop_
_geom_hbond_atom_site_label_D
_geom_hbond_atom_site_label_H
_geom_hbond_atom_site_label_A
_geom_hbond_distance_DH
_geom_hbond_distance_HA
_geom_hbond_distance_DA
_geom_hbond_angle_DHA
_geom_hbond_site_symmetry_A
_geom_hbond_publ_flag
C7 H7A I1 0.98 3.28 3.894(5) 122.6 2_556 yes
C7 H7B I1 0.98 3.12 4.087(5) 170.7 2_656 yes
C12 H12 I1 0.95 3.16 3.768(4) 123.5 . yes
C15 H15 I1 0.95 3.05 3.970(4) 164.3 1_665 yes
C16 H16 I1 0.95 2.97 3.829(4) 150.5 3_566 yes
C17 H17C I1 0.98 3.30 3.904(5) 121.5 3_466 yes

loop_
_geom_torsion_atom_site_label_1
_geom_torsion_atom_site_label_2
_geom_torsion_atom_site_label_3
_geom_torsion_atom_site_label_4
_geom_torsion
_geom_torsion_site_symmetry_1
_geom_torsion_site_symmetry_2
_geom_torsion_site_symmetry_3
_geom_torsion_site_symmetry_4
_geom_torsion_publ_flag
O1 C1 C2 C3 177.1(3) . . . . ?
C6 C1 C2 C3 -3.4(5) . . . . ?
C1 C2 C3 C4 -0.6(6) . . . . ?
C2 C3 C4 C5 3.7(5) . . . . ?
C2 C3 C4 C8 -175.8(3) . . . . ?
C3 C4 C5 C6 -2.8(6) . . . . ?
C8 C4 C5 C6 176.6(4) . . . . ?
O1 C1 C6 C5 -176.4(3) . . . . ?
C2 C1 C6 C5 4.2(6) . . . . ?
C4 C5 C6 C1 -1.0(6) . . . . ?
C3 C4 C8 C9 169.9(4) . . . . ?
C5 C4 C8 C9 -9.6(6) . . . . ?
C4 C8 C9 C10 179.9(4) . . . . ?
C8 C9 C10 C11 -176.3(4) . . . . ?
C9 C10 C11 C14 -179.5(4) . . . . ?
N1 C12 C13 C14 0.0(7) . . . . ?
C12 C13 C14 C15 0.7(6) . . . . ?
C12 C13 C14 C11 -178.4(4) . . . . ?
C10 C11 C14 C15 -0.8(7) . . . . ?
C10 C11 C14 C13 178.2(4) . . . . ?
C13 C14 C15 C16 -0.6(6) . . . . ?
C11 C14 C15 C16 178.5(4) . . . . ?
C14 C15 C16 N1 -0.4(7) . . . . ?
C13 C12 N1 C16 -1.0(7) . . . . ?
C13 C12 N1 C17 -178.5(4) . . . . ?
C15 C16 N1 C12 1.2(7) . . . . ?
C15 C16 N1 C17 178.7(5) . . . . ?
C6 C1 O1 C7 -1.6(5) . . . . ?
C2 C1 O1 C7 177.8(4) . . . . ?
